data_2213645
loop_
_publ_author_name
'Xin-Qiao Liu'
'Wen-Yuan Gao'

_publ_section_title
;
 1,6,6-Trimethyl-6,7,8,9-tetrahydrophenanthro[1,2-<i>b</i>]furan-10,11-dione
;
_journal_coeditor_code AT2283
_journal_issue 6
_journal_name_full 'Acta Crystallographica Section E'
_journal_page_first o2831
_journal_page_last o2831
_journal_paper_doi 10.1107/S1600536807021320
_journal_volume 63
_journal_year 2007
_chemical_formula_iupac 'C19 H18 O3'
_chemical_formula_moiety 'C19 H18 O3'
_chemical_formula_sum 'C19 H18 O3'
_chemical_formula_weight 294.33
_chemical_melting_point 209.5(5)
_chemical_name_systematic
;
1,6,6-Trimethyl-6,7,8,9-tetrahydrophenanthro[1,2-b]furan-10,11-dione
;
_space_group_IT_number 53
_symmetry_cell_setting orthorhombic
_symmetry_space_group_name_Hall '-P 2ac 2'
_symmetry_space_group_name_H-M 'P m n a'
_atom_sites_solution_hydrogens geom
_atom_sites_solution_primary direct
_atom_sites_solution_secondary difmap
_audit_creation_method SHELXL97
_cell_angle_alpha 90.00
_cell_angle_beta 90.00
_cell_angle_gamma 90.00
_cell_formula_units_Z 4
_cell_length_a 6.5579(11)
_cell_length_b 9.1687(15)
_cell_length_c 24.328(4)
_cell_measurement_reflns_used 2823
_cell_measurement_temperature 113(2)
_cell_measurement_theta_max 27.9
_cell_measurement_theta_min 2.2
_cell_volume 1462.8(4)
_computing_cell_refinement 'SAINT (Bruker, 1997)'
_computing_data_collection 'SMART (Bruker, 1997)'
_computing_data_reduction SAINT
_computing_molecular_graphics 'SHELXTL (Bruker, 1997)'
_computing_publication_material SHELXTL
_computing_structure_refinement 'SHELXL97 (Sheldrick, 1997)'
_computing_structure_solution 'SHELXS97 (Sheldrick, 1997)'
_diffrn_ambient_temperature 113(2)
_diffrn_detector_area_resol_mean 7.31
_diffrn_measured_fraction_theta_full 0.997
_diffrn_measured_fraction_theta_max 0.997
_diffrn_measurement_device_type 'Rigaku Saturn'
_diffrn_measurement_method \w
_diffrn_radiation_monochromator confocal
_diffrn_radiation_source 'rotating anode'
_diffrn_radiation_type MoK\a
_diffrn_radiation_wavelength 0.71070
_diffrn_reflns_av_R_equivalents 0.0440
_diffrn_reflns_av_sigmaI/netI 0.0338
_diffrn_reflns_limit_h_max 7
_diffrn_reflns_limit_h_min -7
_diffrn_reflns_limit_k_max 10
_diffrn_reflns_limit_k_min -10
_diffrn_reflns_limit_l_max 28
_diffrn_reflns_limit_l_min -28
_diffrn_reflns_number 10602
_diffrn_reflns_theta_full 25.00
_diffrn_reflns_theta_max 25.00
_diffrn_reflns_theta_min 2.22
_exptl_absorpt_coefficient_mu 0.089
_exptl_absorpt_correction_T_max 0.9911
_exptl_absorpt_correction_T_min 0.9680
_exptl_absorpt_correction_type multi-scan
_exptl_absorpt_process_details '(SADABS; Sheldrick,1996)'
_exptl_crystal_colour colourless
_exptl_crystal_density_diffrn 1.337
_exptl_crystal_density_method 'not measured'
_exptl_crystal_description prism
_exptl_crystal_F_000 624
_exptl_crystal_size_max 0.24
_exptl_crystal_size_mid 0.20
_exptl_crystal_size_min 0.10
_refine_diff_density_max 0.216
_refine_diff_density_min -0.224
_refine_ls_extinction_method none
_refine_ls_goodness_of_fit_ref 1.167
_refine_ls_hydrogen_treatment constr
_refine_ls_matrix_type full
_refine_ls_number_parameters 139
_refine_ls_number_reflns 1404
_refine_ls_number_restraints 1
_refine_ls_restrained_S_all 1.170
_refine_ls_R_factor_all 0.0600
_refine_ls_R_factor_gt 0.0569
_refine_ls_shift/su_max 0.001
_refine_ls_shift/su_mean 0.000
_refine_ls_structure_factor_coef Fsqd
_refine_ls_weighting_details 'calc w=1/[\s^2^(Fo^2^)+(0.0606P)^2^+0.8790P] where P=(Fo^2^+2Fc^2^)/3'
_refine_ls_weighting_scheme calc
_refine_ls_wR_factor_gt 0.1362
_refine_ls_wR_factor_ref 0.1387
_reflns_number_gt 1343
_reflns_number_total 1404
_reflns_threshold_expression I>2\s(I)
_cod_data_source_file at2283.cif
_cod_data_source_block I
_cod_depositor_comments
;
The following automatic conversions were performed:

'_chemical_melting_point' value '209.0-210.0' was changed to
'209.5(5)' - the average value was taken and precision was estimated.

Automatic conversion script
Id: cif_fix_values 1646 2011-03-28 12:23:43Z adriana 

The following automatic conversions were performed:

'_chemical_melting_point' value '209.0-210.0' was changed to
'209.5(5)' - the average value was taken and precision was estimated.

Automatic conversion script
Id: cif_fix_values 1715 2011-07-08 13:25:40Z adriana 
;
_cod_database_code 2213645
_cod_database_fobs_code 2213645

loop_
_symmetry_equiv_pos_as_xyz
'x, y, z'
'-x, y, z'
'x+1/2, -y, z+1/2'
'-x+1/2, -y, z+1/2'
'-x, -y, -z'
'x, -y, -z'
'-x-1/2, y, -z-1/2'
'x-1/2, y, -z-1/2'

loop_
_atom_site_type_symbol
_atom_site_label
_atom_site_fract_x
_atom_site_fract_y
_atom_site_fract_z
_atom_site_U_iso_or_equiv
_atom_site_adp_type
_atom_site_calc_flag
_atom_site_refinement_flags
_atom_site_occupancy
C C1 0.0000 0.8407(3) 0.29609(10) 0.0249(6) Uani d S 1
H H1 0.0000 0.9428 0.3029 0.030 Uiso calc SR 1
C C2 0.0000 0.7377(3) 0.33594(11) 0.0240(6) Uani d S 1
C C3 0.0000 0.7590(3) 0.39690(11) 0.0315(7) Uani d S 1
H H3A 0.0243 0.8620 0.4053 0.047 Uiso calc PR 0.50
H H3B 0.1081 0.6995 0.4134 0.047 Uiso calc PR 0.50
H H3C -0.1323 0.7293 0.4119 0.047 Uiso calc PR 0.50
C C4 0.0000 0.6329(3) 0.25212(10) 0.0194(6) Uani d S 1
C C5 0.0000 0.6018(3) 0.30665(10) 0.0200(6) Uani d S 1
C C6 0.0000 0.4508(3) 0.32377(10) 0.0210(6) Uani d S 1
C C7 0.0000 0.3346(3) 0.27671(10) 0.0202(6) Uani d S 1
C C8 0.0000 0.3812(3) 0.21762(10) 0.0189(6) Uani d S 1
C C9 0.0000 0.5325(3) 0.20633(10) 0.0184(6) Uani d S 1
C C10 0.0000 0.5814(3) 0.15243(10) 0.0221(6) Uani d S 1
H H10 0.0000 0.6830 0.1448 0.026 Uiso calc SR 1
C C11 0.0000 0.4819(3) 0.10997(10) 0.0243(6) Uani d S 1
H H11 0.0000 0.5166 0.0732 0.029 Uiso calc SR 1
C C12 0.0000 0.3313(3) 0.11940(10) 0.0221(6) Uani d S 1
C C13 0.0000 0.2793(3) 0.17363(10) 0.0195(6) Uani d S 1
C C14 0.0000 0.1179(3) 0.18488(11) 0.0353(8) Uani d S 1
H H14A -0.1365 0.0861 0.1926 0.042 Uiso d PR 0.50
H H14B 0.0825 0.0981 0.2166 0.042 Uiso d PR 0.50
C C15 0.0843(7) 0.0305(4) 0.13403(15) 0.0428(12) Uani d PD 0.50
H H15A 0.0783 -0.0727 0.1404 0.051 Uiso d PR 0.50
H H15B 0.2232 0.0575 0.1268 0.051 Uiso d PR 0.50
C C16 -0.0492(11) 0.0744(4) 0.08622(15) 0.049(3) Uani d PD 0.50
H H16A -0.1896 0.0678 0.0971 0.059 Uiso d PR 0.50
H H16B -0.0278 0.0091 0.0559 0.059 Uiso d PR 0.50
C C17 0.0000 0.2317(3) 0.06866(11) 0.0294(7) Uani d S 1
C C18 0.1883(4) 0.2607(3) 0.03377(9) 0.0509(7) Uani d . 1
H H18A 0.1895 0.1939 0.0023 0.076 Uiso calc R 1
H H18B 0.3110 0.2451 0.0560 0.076 Uiso calc R 1
H H18C 0.1856 0.3616 0.0205 0.076 Uiso calc R 1
O O1 0.0000 0.77918(18) 0.24416(7) 0.0236(5) Uani d S 1
O O2 0.0000 0.4085(2) 0.37113(7) 0.0291(5) Uani d S 1
O O3 0.0000 0.2080(2) 0.29159(7) 0.0293(5) Uani d S 1

loop_
_atom_site_aniso_label
_atom_site_aniso_U_11
_atom_site_aniso_U_22
_atom_site_aniso_U_33
_atom_site_aniso_U_12
_atom_site_aniso_U_13
_atom_site_aniso_U_23
C1 0.0282(15) 0.0191(13) 0.0275(14) 0.000 0.000 -0.0064(11)
C2 0.0228(14) 0.0236(13) 0.0257(13) 0.000 0.000 -0.0040(11)
C3 0.0406(18) 0.0298(15) 0.0241(14) 0.000 0.000 -0.0053(12)
C4 0.0178(13) 0.0180(12) 0.0224(13) 0.000 0.000 0.0002(10)
C5 0.0171(13) 0.0208(14) 0.0220(13) 0.000 0.000 -0.0002(10)
C6 0.0180(13) 0.0215(13) 0.0235(13) 0.000 0.000 -0.0014(10)
C7 0.0162(13) 0.0202(14) 0.0240(13) 0.000 0.000 0.0018(11)
C8 0.0165(13) 0.0189(12) 0.0215(13) 0.000 0.000 0.0013(10)
C9 0.0146(12) 0.0209(13) 0.0198(13) 0.000 0.000 -0.0010(10)
C10 0.0226(14) 0.0214(13) 0.0222(13) 0.000 0.000 0.0030(11)
C11 0.0290(15) 0.0244(14) 0.0195(12) 0.000 0.000 0.0008(10)
C12 0.0219(14) 0.0233(13) 0.0212(13) 0.000 0.000 -0.0028(11)
C13 0.0177(13) 0.0181(13) 0.0228(13) 0.000 0.000 -0.0011(10)
C14 0.061(2) 0.0192(14) 0.0254(14) 0.000 0.000 -0.0005(11)
C15 0.076(3) 0.0224(19) 0.030(2) 0.0069(19) 0.001(2) -0.0050(16)
C16 0.091(9) 0.0283(18) 0.0280(18) -0.015(3) -0.002(2) -0.0086(15)
C17 0.0432(18) 0.0248(14) 0.0202(13) 0.000 0.000 -0.0055(11)
C18 0.0437(14) 0.0737(17) 0.0352(12) -0.0013(13) 0.0074(10) -0.0271(12)
O1 0.0293(11) 0.0185(9) 0.0231(9) 0.000 0.000 -0.0011(7)
O2 0.0401(12) 0.0273(11) 0.0200(9) 0.000 0.000 0.0029(8)
O3 0.0413(12) 0.0201(10) 0.0266(10) 0.000 0.000 0.0026(8)

loop_
_atom_type_symbol
_atom_type_description
_atom_type_scat_dispersion_real
_atom_type_scat_dispersion_imag
_atom_type_scat_source
C C 0.0033 0.0016 'International Tables Vol C Tables 4.2.6.8 and 6.1.1.4'
H H 0.0000 0.0000 'International Tables Vol C Tables 4.2.6.8 and 6.1.1.4'
O O 0.0106 0.0060 'International Tables Vol C Tables 4.2.6.8 and 6.1.1.4'

loop_
_geom_angle_atom_site_label_1
_geom_angle_atom_site_label_2
_geom_angle_atom_site_label_3
_geom_angle_site_symmetry_1
_geom_angle_site_symmetry_3
_geom_angle
C2 C1 O1 . . 111.7(2)
C2 C1 H1 . . 124.2
O1 C1 H1 . . 124.2
C1 C2 C5 . . 104.5(2)
C1 C2 C3 . . 128.2(2)
C5 C2 C3 . . 127.3(2)
C2 C3 H3A . . 109.5
C2 C3 H3B . . 109.5
H3A C3 H3B . . 109.5
C2 C3 H3C . . 109.5
H3A C3 H3C . . 109.5
H3B C3 H3C . . 109.5
O1 C4 C5 . . 110.3(2)
O1 C4 C9 . . 121.4(2)
C5 C4 C9 . . 128.3(2)
C4 C5 C2 . . 107.6(2)
C4 C5 C6 . . 118.9(2)
C2 C5 C6 . . 133.5(2)
O2 C6 C5 . . 125.3(2)
O2 C6 C7 . . 118.5(2)
C5 C6 C7 . . 116.2(2)
O3 C7 C8 . . 123.9(2)
O3 C7 C6 . . 115.6(2)
C8 C7 C6 . . 120.5(2)
C9 C8 C13 . . 119.9(2)
C9 C8 C7 . . 117.8(2)
C13 C8 C7 . . 122.3(2)
C10 C9 C8 . . 120.1(2)
C10 C9 C4 . . 121.5(2)
C8 C9 C4 . . 118.4(2)
C11 C10 C9 . . 119.7(2)
C11 C10 H10 . . 120.2
C9 C10 H10 . . 120.2
C10 C11 C12 . . 122.0(2)
C10 C11 H11 . . 119.0
C12 C11 H11 . . 119.0
C11 C12 C13 . . 119.3(2)
C11 C12 C17 . . 117.1(2)
C13 C12 C17 . . 123.6(2)
C12 C13 C8 . . 119.0(2)
C12 C13 C14 . . 120.4(2)
C8 C13 C14 . . 120.6(2)
C13 C14 C15 . 2 111.0(2)
C13 C14 C15 . . 111.0(2)
C15 C14 C15 2 . 41.1(3)
C13 C14 H14A . . 109.5
C15 C14 H14A 2 . 70.8
C15 C14 H14A . . 109.1
C13 C14 H14B . . 109.4
C15 C14 H14B 2 . 137.2
C15 C14 H14B . . 109.7
H14A C14 H14B . . 108.1
C15 C15 C16 2 2 79.4(4)
C15 C15 C16 2 . 54.6(3)
C16 C15 C16 2 . 24.9(6)
C15 C15 C14 2 . 69.43(17)
C16 C15 C14 2 . 120.1(4)
C16 C15 C14 . . 105.4(3)
C15 C15 H15A 2 . 87.7
C16 C15 H15A 2 . 117.4
C16 C15 H15A . . 111.3
C14 C15 H15A . . 111.1
C15 C15 H15B 2 . 161.6
C16 C15 H15B 2 . 85.5
C16 C15 H15B . . 109.9
C14 C15 H15B . . 110.3
H15A C15 H15B . . 108.8
C16 C16 C15 2 2 100.6(4)
C16 C16 C15 2 . 54.6(3)
C15 C16 C15 2 . 46.0(4)
C16 C16 C17 2 . 77.9(3)
C15 C16 C17 2 . 126.7(3)
C15 C16 C17 . . 110.0(4)
C16 C16 H16A 2 . 163.5
C15 C16 H16A 2 . 63.0
C15 C16 H16A . . 109.1
C17 C16 H16A . . 109.7
C16 C16 H16B 2 . 81.6
C15 C16 H16B 2 . 122.7
C15 C16 H16B . . 109.9
C17 C16 H16B . . 109.9
H16A C16 H16B . . 108.3
C18 C17 C18 . 2 108.5(3)
C18 C17 C12 . . 110.17(15)
C18 C17 C12 2 . 110.17(15)
C18 C17 C16 . 2 98.5(3)
C18 C17 C16 2 2 119.2(3)
C12 C17 C16 . 2 109.5(2)
C18 C17 C16 . . 119.2(3)
C18 C17 C16 2 . 98.5(3)
C12 C17 C16 . . 109.5(2)
C16 C17 C16 2 . 24.2(5)
C17 C18 H18A . . 109.5
C17 C18 H18B . . 109.5
H18A C18 H18B . . 109.5
C17 C18 H18C . . 109.5
H18A C18 H18C . . 109.5
H18B C18 H18C . . 109.5
C4 O1 C1 . . 105.86(19)

loop_
_geom_bond_atom_site_label_1
_geom_bond_atom_site_label_2
_geom_bond_site_symmetry_2
_geom_bond_distance
C1 C2 . 1.354(4)
C1 O1 . 1.384(3)
C1 H1 . 0.9500
C2 C5 . 1.435(4)
C2 C3 . 1.496(4)
C3 H3A . 0.9800
C3 H3B . 0.9800
C3 H3C . 0.9800
C4 O1 . 1.355(3)
C4 C5 . 1.357(3)
C4 C9 . 1.445(3)
C5 C6 . 1.445(3)
C6 O2 . 1.216(3)
C6 C7 . 1.564(3)
C7 O3 . 1.216(3)
C7 C8 . 1.500(3)
C8 C9 . 1.414(3)
C8 C13 . 1.421(4)
C9 C10 . 1.386(3)
C10 C11 . 1.378(4)
C10 H10 . 0.9500
C11 C12 . 1.399(4)
C11 H11 . 0.9500
C12 C13 . 1.403(3)
C12 C17 . 1.535(3)
C13 C14 . 1.504(4)
C14 C15 2 1.574(4)
C14 C15 . 1.575(4)
C14 H14A . 0.9600
C14 H14B . 0.9602
C15 C15 2 1.106(10)
C15 C16 2 1.252(5)
C15 C16 . 1.511(6)
C15 H15A . 0.9601
C15 H15B . 0.9600
C16 C16 2 0.646(15)
C16 C15 2 1.252(5)
C16 C17 . 1.539(5)
C16 H16A . 0.9600
C16 H16B . 0.9600
C17 C18 . 1.522(3)
C17 C18 2 1.522(3)
C17 C16 2 1.539(5)
C18 H18A . 0.9800
C18 H18B . 0.9800
C18 H18C . 0.9800

loop_
_geom_torsion_atom_site_label_1
_geom_torsion_atom_site_label_2
_geom_torsion_atom_site_label_3
_geom_torsion_atom_site_label_4
_geom_torsion_site_symmetry_1
_geom_torsion_site_symmetry_4
_geom_torsion
O1 C1 C2 C5 . . 0.0
O1 C1 C2 C3 . . 180.0000(10)
O1 C4 C5 C2 . . 0.0
C9 C4 C5 C2 . . 180.0
O1 C4 C5 C6 . . 180.0
C9 C4 C5 C6 . . 0.0000(10)
C1 C2 C5 C4 . . 0.0
C3 C2 C5 C4 . . 180.0
C1 C2 C5 C6 . . 180.0000(10)
C3 C2 C5 C6 . . 0.0000(10)
C4 C5 C6 O2 . . 180.0
C2 C5 C6 O2 . . 0.0000(10)
C4 C5 C6 C7 . . 0.0
C2 C5 C6 C7 . . 180.0
O2 C6 C7 O3 . . 0.0
C5 C6 C7 O3 . . 180.0
O2 C6 C7 C8 . . 180.0
C5 C6 C7 C8 . . 0.0
O3 C7 C8 C9 . . 180.0
C6 C7 C8 C9 . . 0.0
O3 C7 C8 C13 . . 0.0
C6 C7 C8 C13 . . 180.0
C13 C8 C9 C10 . . 0.0
C7 C8 C9 C10 . . 180.0
C13 C8 C9 C4 . . 180.0
C7 C8 C9 C4 . . 0.0
O1 C4 C9 C10 . . 0.0
C5 C4 C9 C10 . . 180.0
O1 C4 C9 C8 . . 180.0
C5 C4 C9 C8 . . 0.0
C8 C9 C10 C11 . . 0.0
C4 C9 C10 C11 . . 180.0
C9 C10 C11 C12 . . 0.0
C10 C11 C12 C13 . . 0.0
C10 C11 C12 C17 . . 180.0
C11 C12 C13 C8 . . 0.0
C17 C12 C13 C8 . . 180.0
C11 C12 C13 C14 . . 180.0
C17 C12 C13 C14 . . 0.0
C9 C8 C13 C12 . . 0.0
C7 C8 C13 C12 . . 180.0
C9 C8 C13 C14 . . 180.0
C7 C8 C13 C14 . . 0.0
C12 C13 C14 C15 . 2 -22.10(19)
C8 C13 C14 C15 . 2 157.90(19)
C12 C13 C14 C15 . . 22.10(19)
C8 C13 C14 C15 . . -157.90(19)
C13 C14 C15 C15 . 2 -98.27(12)
C13 C14 C15 C16 . 2 -34.7(6)
C15 C14 C15 C16 2 2 63.6(5)
C13 C14 C15 C16 . . -56.5(4)
C15 C14 C15 C16 2 . 41.8(4)
C15 C15 C16 C16 2 2 179.998(2)
C14 C15 C16 C16 . 2 130.1(3)
C16 C15 C16 C15 2 2 180.0020(10)
C14 C15 C16 C15 . 2 -49.9(3)
C15 C15 C16 C17 2 . 122.2(4)
C16 C15 C16 C17 2 . -57.8(4)
C14 C15 C16 C17 . . 72.2(4)
C11 C12 C17 C18 . . 59.82(17)
C13 C12 C17 C18 . . -120.18(17)
C11 C12 C17 C18 . 2 -59.82(17)
C13 C12 C17 C18 . 2 120.18(17)
C11 C12 C17 C16 . 2 167.1(3)
C13 C12 C17 C16 . 2 -12.9(3)
C11 C12 C17 C16 . . -167.1(3)
C13 C12 C17 C16 . . 12.9(3)
C16 C16 C17 C18 2 . 33.80(18)
C15 C16 C17 C18 2 . 128.1(6)
C15 C16 C17 C18 . . 78.6(4)
C16 C16 C17 C18 2 2 150.60(15)
C15 C16 C17 C18 2 2 -115.1(7)
C15 C16 C17 C18 . 2 -164.6(3)
C16 C16 C17 C12 2 . -94.37(11)
C15 C16 C17 C12 2 . -0.1(8)
C15 C16 C17 C12 . . -49.5(4)
C15 C16 C17 C16 2 2 94.3(7)
C15 C16 C17 C16 . 2 44.8(4)
C5 C4 O1 C1 . . 0.0
C9 C4 O1 C1 . . 180.0
C2 C1 O1 C4 . . 0.0
